data_1571091
loop_
_publ_author_name
'Peng, Tianyou'
'Han, Chao-Qin'
'Xia, Hai-Lun'
'Zhou, Kang'
'Zhang, Jian'
'Si, Jincheng'
'Wang, Lei'
'Miao, Jiafeng'
'Guo, Fu-An'
'Wang, Hao'
'Qu, Lu-Lu'
'Xu, Guozhong'
'Li, Jing'
'Liu, Xiao-Yuan'

_publ_section_title
;
 Reticular chemistry guided precise construction of
 zirconium-pentacarboxylate frameworks with 5-connected Zr<sub>6</sub>
 clusters.
;
_journal_issue 9
_journal_name_full 'Chemical science'
_journal_page_first 3174
_journal_page_last 3181
_journal_paper_doi 10.1039/d3sc05410a
_journal_volume 15
_journal_year 2024
_chemical_formula_moiety 'C33 H15 N2 O32 Zr6'
_chemical_formula_sum 'C33 H15 N2 O32 Zr6'
_chemical_formula_weight 1498.79
_chemical_name_systematic HIAM-4040
_space_group_crystal_system orthorhombic
_space_group_IT_number 19
_space_group_name_Hall 'P 2ac 2ab'
_space_group_name_H-M_alt 'P 21 21 21'
_atom_sites_solution_hydrogens geom
_atom_sites_solution_primary dual
_audit_creation_date 2023-03-23
_audit_creation_method
;
Olex2 1.3
(compiled 2020.11.12 svn.r5f609507 for OlexSys, GUI svn.r6408)
;
_audit_update_record
;
2023-06-26 deposited with the CCDC.	2024-01-22 downloaded from the CCDC.
;
_cell_angle_alpha 90
_cell_angle_beta 90
_cell_angle_gamma 90
_cell_formula_units_Z 4
_cell_length_a 13.5866(8)
_cell_length_b 25.3514(14)
_cell_length_c 28.7868(15)
_cell_measurement_reflns_used 9024
_cell_measurement_temperature 193.00
_cell_measurement_theta_max 59.92
_cell_measurement_theta_min 3.21
_cell_volume 9915.3(10)
_computing_cell_refinement 'SAINT V8.40B (?, 2016)'
_computing_data_collection 'APEX4 V2022.10-1 (Bruker, 2022)'
_computing_data_reduction 'SAINT V8.40B (?, 2016)'
_computing_molecular_graphics 'Olex2 1.3 (Dolomanov et al., 2009)'
_computing_publication_material 'Olex2 1.3 (Dolomanov et al., 2009)'
_computing_structure_refinement 'SHELXL 2017/1 (Sheldrick, 2015)'
_computing_structure_solution 'SHELXT 2018/2 (Sheldrick, 2018)'
_diffrn_ambient_temperature 193.0
_diffrn_detector_area_resol_mean 7.41
_diffrn_detector_type 'Bruker PHOTON II'
_diffrn_measured_fraction_theta_full 0.995
_diffrn_measured_fraction_theta_max 0.969
_diffrn_measurement_device 'four-circle diffractometer'
_diffrn_measurement_device_type 'Bruker APEX-II CCD'
_diffrn_measurement_method '\f and \w scans'
_diffrn_measurement_specimen_support 'nylon loop'
_diffrn_radiation_type GaK\a
_diffrn_radiation_wavelength 1.34139
_diffrn_reflns_av_R_equivalents 0.0912
_diffrn_reflns_av_unetI/netI 0.0690
_diffrn_reflns_Laue_measured_fraction_full 0.995
_diffrn_reflns_Laue_measured_fraction_max 0.969
_diffrn_reflns_limit_h_max 16
_diffrn_reflns_limit_h_min -15
_diffrn_reflns_limit_k_max 32
_diffrn_reflns_limit_k_min -30
_diffrn_reflns_limit_l_max 36
_diffrn_reflns_limit_l_min -31
_diffrn_reflns_number 76214
_diffrn_reflns_point_group_measured_fraction_full 0.996
_diffrn_reflns_point_group_measured_fraction_max 0.971
_diffrn_reflns_theta_full 53.594
_diffrn_reflns_theta_max 60.319
_diffrn_reflns_theta_min 2.020
_diffrn_source_current 2.85
_diffrn_source_power 0.1986735
_diffrn_source_voltage 69.71
_diffrn_standards_number 0
_exptl_absorpt_coefficient_mu 3.645
_exptl_absorpt_correction_T_max 0.7518
_exptl_absorpt_correction_T_min 0.5941
_exptl_absorpt_correction_type multi-scan
_exptl_absorpt_process_details
;
SADABS-2016/2 (Bruker,2016/2) was used for absorption correction.
wR2(int) was 0.1448 before and 0.0975 after correction.
The Ratio of minimum to maximum transmission is 0.7902.
The \l/2 correction factor is Not present.
;
_exptl_crystal_density_diffrn 1.004
_exptl_crystal_description block
_exptl_crystal_F_000 2892
_exptl_crystal_size_max 0.13
_exptl_crystal_size_mid 0.12
_exptl_crystal_size_min 0.1
_refine_diff_density_max 0.438
_refine_diff_density_min -0.651
_refine_diff_density_rms 0.070
_refine_ls_abs_structure_details
;
 Refined as an inversion twin.
;
_refine_ls_abs_structure_Flack 0.515(10)
_refine_ls_extinction_method none
_refine_ls_goodness_of_fit_ref 0.913
_refine_ls_hydrogen_treatment constr
_refine_ls_matrix_type full
_refine_ls_number_parameters 659
_refine_ls_number_reflns 20916
_refine_ls_number_restraints 0
_refine_ls_restrained_S_all 0.913
_refine_ls_R_factor_all 0.0512
_refine_ls_R_factor_gt 0.0383
_refine_ls_shift/su_max 0.002
_refine_ls_shift/su_mean 0.000
_refine_ls_structure_factor_coef Fsqd
_refine_ls_weighting_details 'w=1/[\s^2^(Fo^2^)+(0.0390P)^2^] where P=(Fo^2^+2Fc^2^)/3'
_refine_ls_weighting_scheme calc
_refine_ls_wR_factor_gt 0.0878
_refine_ls_wR_factor_ref 0.0920
_reflns_Friedel_coverage 0.849
_reflns_Friedel_fraction_full 0.997
_reflns_Friedel_fraction_max 0.973
_reflns_number_gt 15820
_reflns_number_total 20916
_reflns_threshold_expression 'I > 2\s(I)'
_cod_data_source_file d3sc05410a2.cif
_cod_data_source_block 230223li_lidz213717_1_0m
_cod_database_code 1571091
_shelx_shelxl_version_number 2017/1
_shelx_space_group_comment
;
The symmetry employed for this shelxl refinement is uniquely defined
by the following loop, which should always be used as a source of
symmetry information in preference to the above space-group names.
They are only intended as comments.
;
_shelx_estimated_absorpt_t_max 0.712
_shelx_estimated_absorpt_t_min 0.649
_olex2_refinement_description
;
1. Twinned data refinement
 Scales: 0.485(10)
 0.515(10)
2. Fixed Uiso
 At 1.2 times of:
  All C(H) groups
3.a Aromatic/amide H refined with riding coordinates:
 C3(H3), C5(H5), C7(H7), C10(H10), C11(H11), C17(H17), C18(H18), C20(H20),
 C21(H21), C24(H24), C26(H26), C28(H28), C31(H31), C32(H32), C33(H33)
;
_smtbx_masks_void_probe_radius 1.2
_smtbx_masks_void_truncation_radius 1.2
_olex2_submission_special_instructions 'No special instructions were received'

loop_
_space_group_symop_operation_xyz
'x, y, z'
'-x+1/2, -y, z+1/2'
'-x, y+1/2, -z+1/2'
'x+1/2, -y+1/2, -z'

loop_
_atom_site_label
_atom_site_type_symbol
_atom_site_fract_x
_atom_site_fract_y
_atom_site_fract_z
_atom_site_U_iso_or_equiv
_atom_site_adp_type
_atom_site_occupancy
_atom_site_site_symmetry_order
_atom_site_calc_flag
_atom_site_refinement_flags_posn
_atom_site_refinement_flags_adp
_atom_site_refinement_flags_occupancy
_atom_site_disorder_assembly
_atom_site_disorder_group
Zr1 Zr 0.36194(5) 0.22422(2) 0.79844(2) 0.04373(15) Uani 1 1 d . . . . .
Zr2 Zr 0.43058(5) 0.34149(2) 0.74338(2) 0.03570(13) Uani 1 1 d . . . . .
Zr3 Zr 0.59613(5) 0.28075(2) 0.81970(2) 0.04225(15) Uani 1 1 d . . . . .
Zr4 Zr 0.57469(5) 0.16435(2) 0.75434(2) 0.03511(13) Uani 1 1 d . . . . .
Zr5 Zr 0.64367(5) 0.28184(2) 0.69901(2) 0.04022(14) Uani 1 1 d . . . . .
Zr6 Zr 0.40993(5) 0.22522(2) 0.67755(2) 0.04145(15) Uani 1 1 d . . . . .
O1 O 0.9437(4) 0.35778(16) 0.34868(15) 0.0549(14) Uani 1 1 d . . . . .
O2 O 1.0389(4) 0.39805(16) 0.29643(14) 0.0433(12) Uani 1 1 d . . . . .
O3 O 1.0316(4) 0.59539(16) 0.29282(13) 0.0420(11) Uani 1 1 d . . . . .
O4 O 0.9171(4) 0.63315(15) 0.33911(15) 0.0506(13) Uani 1 1 d . . . . .
O5 O 0.6227(4) 0.64140(16) 0.67063(16) 0.0556(14) Uani 1 1 d . . . . .
O6 O 0.4978(4) 0.60229(16) 0.70500(14) 0.0445(12) Uani 1 1 d . . . . .
O7 O 0.5045(4) 0.40476(14) 0.70455(14) 0.0385(11) Uani 1 1 d . . . . .
O8 O 0.6485(4) 0.36925(16) 0.67970(16) 0.0501(12) Uani 1 1 d . . . . .
O9 O 1.3056(5) 0.28638(19) 0.64667(17) 0.0625(15) Uani 1 1 d . . . . .
O10 O 1.3235(4) 0.36108(18) 0.68889(16) 0.0505(13) Uani 1 1 d . . . . .
O11 O 0.7537(4) 0.2182(2) 0.6784(2) 0.0651(15) Uani 1 1 d . . . . .
O12 O 0.7113(4) 0.14333(17) 0.71847(18) 0.0504(12) Uani 1 1 d . . . . .
O13 O 0.2407(5) 0.2845(2) 0.8093(2) 0.0783(18) Uani 1 1 d . . . . .
O14 O 0.2885(4) 0.36177(18) 0.77816(17) 0.0508(12) Uani 1 1 d . . . . .
O15 O 0.6766(4) 0.14421(16) 0.81128(16) 0.0521(13) Uani 1 1 d . . . . .
O16 O 0.6857(5) 0.21681(19) 0.85685(18) 0.0731(19) Uani 1 1 d . . . . .
O17 O 0.4919(3) 0.30244(15) 0.67474(14) 0.0423(10) Uani 1 1 d . . . . .
O18 O 0.3706(3) 0.26708(15) 0.73699(13) 0.0414(10) Uani 1 1 d . . . . .
O19 O 0.4322(4) 0.30131(16) 0.81518(14) 0.0455(11) Uani 1 1 d . . . . .
O20 O 0.5729(4) 0.31552(14) 0.75545(13) 0.0433(11) Uani 1 1 d . . . . .
O21 O 0.5554(4) 0.21504(14) 0.69925(13) 0.0401(10) Uani 1 1 d . . . . .
O22 O 0.4056(4) 0.17152(15) 0.73964(13) 0.0412(10) Uani 1 1 d . . . . .
O23 O 0.5128(4) 0.21449(15) 0.80285(13) 0.0417(10) Uani 1 1 d . . . . .
O24 O 0.6784(4) 0.23654(15) 0.76374(15) 0.0469(11) Uani 1 1 d . . . . .
O25 O 0.7436(5) 0.3085(2) 0.8303(2) 0.085(2) Uani 1 1 d . . . . .
O26 O 0.7908(6) 0.3134(2) 0.7141(2) 0.087(2) Uani 1 1 d . . . . .
O27 O 0.6686(5) 0.2838(2) 0.62400(19) 0.0773(19) Uani 1 1 d . . . . .
O28 O 0.4475(5) 0.22993(18) 0.60295(15) 0.0661(17) Uani 1 1 d . . . . .
O29 O 0.2639(5) 0.1877(2) 0.6681(2) 0.0759(19) Uani 1 1 d . . . . .
O30 O 0.2238(5) 0.1861(2) 0.7837(3) 0.096(2) Uani 1 1 d . . . . .
O31 O 0.3365(6) 0.22870(19) 0.87428(17) 0.078(2) Uani 1 1 d . . . . .
O32 O 0.5610(5) 0.2825(2) 0.89362(15) 0.0747(18) Uani 1 1 d . . . . .
N1 N 0.9682(5) 0.4473(2) 0.51186(18) 0.0480(14) Uani 1 1 d . . . . .
N2 N 0.8900(4) 0.4529(2) 0.58127(17) 0.0480(14) Uani 1 1 d . . . . .
C1 C 0.5743(7) 0.6037(3) 0.6798(2) 0.0531(19) Uani 1 1 d . . . . .
C2 C 0.5994(7) 0.5526(3) 0.6576(2) 0.0509(19) Uani 1 1 d . . . . .
C3 C 0.6576(6) 0.5529(2) 0.6162(2) 0.051(2) Uani 1 1 d . . . . .
H3 H 0.674515 0.585123 0.601343 0.061 Uiso 1 1 calc R U . . .
C4 C 0.6890(5) 0.5046(3) 0.59801(18) 0.0479(15) Uani 1 1 d . . . . .
C5 C 0.6660(6) 0.4584(2) 0.6212(2) 0.0486(18) Uani 1 1 d . . . . .
H5 H 0.691859 0.426150 0.609633 0.058 Uiso 1 1 calc R U . . .
C6 C 0.6084(6) 0.4567(2) 0.6596(2) 0.0405(16) Uani 1 1 d . . . . .
C7 C 0.5753(5) 0.5046(2) 0.67821(17) 0.0454(14) Uani 1 1 d . . . . .
H7 H 0.535631 0.504399 0.705392 0.054 Uiso 1 1 calc R U . . .
C8 C 0.5829(6) 0.4058(2) 0.6828(2) 0.0413(16) Uani 1 1 d . . . . .
C9 C 0.7454(5) 0.5037(3) 0.55391(19) 0.0508(16) Uani 1 1 d . . . . .
C10 C 0.7112(6) 0.5305(3) 0.5156(2) 0.060(2) Uani 1 1 d . . . . .
H10 H 0.653859 0.551572 0.519011 0.072 Uiso 1 1 calc R U . . .
C11 C 0.7569(6) 0.5283(3) 0.4710(2) 0.061(2) Uani 1 1 d . . . . .
H11 H 0.729357 0.547373 0.445664 0.073 Uiso 1 1 calc R U . . .
C12 C 0.8430(4) 0.4980(3) 0.46435(16) 0.0396(12) Uani 1 1 d . . . . .
C13 C 0.8814(5) 0.4740(2) 0.5044(2) 0.0415(15) Uani 1 1 d . . . . .
C14 C 0.8323(5) 0.4759(2) 0.5475(2) 0.0444(16) Uani 1 1 d . . . . .
C15 C 0.9718(6) 0.4367(3) 0.5577(2) 0.0556(19) Uani 1 1 d . . . . .
C16 C 1.0521(5) 0.4095(3) 0.5828(2) 0.0531(18) Uani 1 1 d . . . . .
C17 C 1.0811(6) 0.4262(3) 0.6252(3) 0.065(2) Uani 1 1 d . . . . .
H17 H 1.047793 0.455220 0.638964 0.078 Uiso 1 1 calc R U . . .
C18 C 1.1563(7) 0.4030(3) 0.6490(2) 0.070(2) Uani 1 1 d . . . . .
H18 H 1.173206 0.415675 0.679008 0.084 Uiso 1 1 calc R U . . .
C19 C 1.2100(6) 0.3600(3) 0.6296(2) 0.0566(19) Uani 1 1 d . . . . .
C20 C 1.1767(7) 0.3430(3) 0.5866(2) 0.069(2) Uani 1 1 d . . . . .
H20 H 1.208140 0.313624 0.572514 0.082 Uiso 1 1 calc R U . . .
C21 C 1.0998(7) 0.3669(3) 0.5633(3) 0.073(3) Uani 1 1 d . . . . .
H21 H 1.079811 0.353960 0.533760 0.088 Uiso 1 1 calc R U . . .
C22 C 1.2876(7) 0.3331(3) 0.6567(2) 0.057(2) Uani 1 1 d . . . . .
C23 C 0.8925(5) 0.4975(3) 0.41990(17) 0.0430(13) Uani 1 1 d . . . . .
C24 C 0.9109(6) 0.5437(2) 0.3938(2) 0.0425(17) Uani 1 1 d . . . . .
H24 H 0.889391 0.576544 0.406065 0.051 Uiso 1 1 calc R U . . .
C25 C 0.9578(6) 0.5437(2) 0.35178(19) 0.0419(18) Uani 1 1 d . . . . .
C26 C 0.9856(4) 0.4968(3) 0.33191(18) 0.0425(13) Uani 1 1 d . . . . .
H26 H 1.018837 0.496452 0.302865 0.051 Uiso 1 1 calc R U . . .
C27 C 0.9645(6) 0.4492(2) 0.3550(2) 0.0458(19) Uani 1 1 d . . . . .
C28 C 0.9207(6) 0.4502(2) 0.39853(19) 0.0422(17) Uani 1 1 d . . . . .
H28 H 0.909559 0.417896 0.414325 0.051 Uiso 1 1 calc R U . . .
C29 C 0.9682(6) 0.5954(3) 0.3254(2) 0.0478(18) Uani 1 1 d . . . . .
C30 C 0.9834(6) 0.3977(2) 0.3324(2) 0.0399(16) Uani 1 1 d . . . . .
C31 C 0.2340(8) 0.3349(3) 0.7997(3) 0.073(3) Uani 1 1 d . . . . .
H31 H 0.177549 0.352221 0.811751 0.088 Uiso 1 1 calc R U . . .
C32 C 0.7083(8) 0.1687(4) 0.8457(3) 0.075(3) Uani 1 1 d . . . . .
H32 H 0.752738 0.150544 0.865578 0.090 Uiso 1 1 calc R U . . .
C33 C 0.7625(7) 0.1709(3) 0.6904(3) 0.066(2) Uani 1 1 d . . . . .
H33 H 0.815822 0.152687 0.676226 0.079 Uiso 1 1 calc R U . . .

loop_
_atom_site_aniso_label
_atom_site_aniso_U_11
_atom_site_aniso_U_22
_atom_site_aniso_U_33
_atom_site_aniso_U_23
_atom_site_aniso_U_13
_atom_site_aniso_U_12
Zr1 0.0643(4) 0.0226(2) 0.0442(3) -0.0018(2) 0.0123(3) -0.0010(3)
Zr2 0.0565(4) 0.0195(2) 0.0311(2) -0.00094(18) -0.0036(2) 0.0020(2)
Zr3 0.0717(4) 0.0208(2) 0.0343(3) -0.00189(19) -0.0139(3) 0.0029(3)
Zr4 0.0569(4) 0.0188(2) 0.0296(2) -0.00035(17) -0.0026(2) -0.0004(2)
Zr5 0.0577(4) 0.0212(2) 0.0418(3) 0.0031(2) 0.0050(3) 0.0007(3)
Zr6 0.0667(4) 0.0217(2) 0.0360(3) -0.00217(19) -0.0116(3) 0.0016(3)
O1 0.102(4) 0.025(2) 0.038(2) -0.0035(17) 0.017(3) -0.002(3)
O2 0.071(3) 0.024(2) 0.035(2) -0.0013(17) 0.000(2) -0.006(2)
O3 0.072(3) 0.032(2) 0.023(2) 0.0009(16) 0.007(2) 0.002(2)
O4 0.088(4) 0.0170(19) 0.047(2) 0.0077(17) 0.018(3) 0.012(2)
O5 0.090(4) 0.022(2) 0.054(3) -0.0070(19) 0.028(3) -0.006(2)
O6 0.074(4) 0.025(2) 0.034(2) -0.0104(17) 0.011(2) 0.008(2)
O7 0.064(3) 0.0155(18) 0.036(2) 0.0005(16) 0.003(2) -0.0008(19)
O8 0.070(3) 0.024(2) 0.056(3) 0.0064(19) 0.016(3) -0.002(2)
O9 0.092(4) 0.038(3) 0.058(3) -0.009(2) -0.035(3) 0.009(3)
O10 0.067(3) 0.034(2) 0.050(3) -0.003(2) -0.023(3) 0.016(2)
O11 0.070(4) 0.040(3) 0.084(4) -0.001(3) 0.032(3) 0.010(3)
O12 0.056(3) 0.028(2) 0.068(3) -0.007(2) 0.009(3) 0.010(2)
O13 0.082(4) 0.032(3) 0.121(5) 0.017(3) 0.018(4) 0.000(3)
O14 0.062(3) 0.034(2) 0.057(3) -0.002(2) -0.001(3) 0.007(3)
O15 0.088(4) 0.022(2) 0.047(3) 0.0012(18) -0.019(3) 0.002(2)
O16 0.129(6) 0.033(3) 0.057(3) -0.005(2) -0.039(3) 0.012(3)
O17 0.065(3) 0.024(2) 0.037(2) 0.0100(16) -0.002(2) 0.003(2)
O18 0.059(3) 0.029(2) 0.037(2) -0.0016(16) -0.006(2) -0.008(2)
O19 0.064(3) 0.026(2) 0.046(2) 0.0044(17) 0.005(2) 0.003(2)
O20 0.082(3) 0.0180(17) 0.030(2) 0.0017(15) -0.011(2) 0.000(2)
O21 0.070(3) 0.0178(18) 0.0323(19) 0.0066(15) 0.004(2) 0.007(2)
O22 0.061(3) 0.030(2) 0.032(2) 0.0039(16) -0.002(2) 0.013(2)
O23 0.077(3) 0.0208(19) 0.0277(19) -0.0005(16) -0.002(2) -0.002(2)
O24 0.071(3) 0.0189(18) 0.051(2) 0.0066(17) -0.004(2) 0.000(2)
O25 0.093(5) 0.055(4) 0.108(5) -0.010(3) -0.047(4) -0.006(3)
O26 0.106(5) 0.043(3) 0.113(5) 0.023(3) 0.009(4) -0.020(3)
O27 0.115(5) 0.052(3) 0.065(3) 0.009(3) 0.033(3) 0.009(4)
O28 0.133(5) 0.029(2) 0.036(2) -0.0043(18) -0.012(3) 0.004(3)
O29 0.097(5) 0.034(3) 0.097(4) -0.001(3) -0.035(4) 0.010(3)
O30 0.069(4) 0.044(3) 0.175(7) 0.008(4) 0.022(5) -0.007(3)
O31 0.156(6) 0.035(3) 0.045(3) -0.009(2) 0.048(3) 0.003(3)
O32 0.132(6) 0.062(3) 0.030(2) 0.003(2) -0.010(3) 0.016(4)
N1 0.062(4) 0.043(3) 0.039(3) 0.007(2) -0.002(3) 0.004(3)
N2 0.063(4) 0.052(3) 0.029(3) 0.006(2) 0.005(2) 0.024(3)
C1 0.085(6) 0.037(4) 0.038(3) 0.002(3) 0.015(4) 0.009(4)
C2 0.080(6) 0.035(3) 0.038(3) 0.000(3) 0.012(4) -0.014(4)
C3 0.084(6) 0.023(3) 0.046(4) 0.003(2) 0.024(4) -0.003(3)
C4 0.076(4) 0.033(3) 0.035(3) 0.003(3) 0.010(3) 0.016(4)
C5 0.072(5) 0.026(3) 0.047(4) -0.009(3) 0.005(4) 0.005(3)
C6 0.066(5) 0.018(3) 0.038(3) 0.001(2) 0.005(3) 0.004(3)
C7 0.083(4) 0.027(3) 0.027(2) -0.004(2) 0.016(3) -0.002(4)
C8 0.069(5) 0.018(3) 0.037(3) -0.003(2) 0.007(4) 0.000(3)
C9 0.083(4) 0.035(3) 0.035(3) 0.005(3) 0.016(3) 0.019(4)
C10 0.084(6) 0.049(4) 0.048(4) 0.009(3) 0.014(4) 0.032(4)
C11 0.090(6) 0.051(4) 0.041(4) 0.029(3) 0.018(4) 0.028(4)
C12 0.060(4) 0.032(3) 0.026(2) 0.003(3) 0.008(2) 0.012(4)
C13 0.057(4) 0.030(3) 0.038(3) 0.000(2) 0.005(3) 0.011(3)
C14 0.065(4) 0.031(3) 0.037(3) 0.008(2) 0.009(3) 0.010(3)
C15 0.066(5) 0.064(5) 0.036(4) 0.004(3) 0.001(3) 0.015(4)
C16 0.061(5) 0.056(4) 0.043(4) -0.010(3) -0.008(3) 0.015(4)
C17 0.074(5) 0.063(5) 0.058(4) -0.015(4) -0.013(4) 0.030(5)
C18 0.102(7) 0.064(5) 0.043(4) -0.016(3) -0.016(4) 0.015(5)
C19 0.066(5) 0.054(4) 0.050(4) 0.001(3) -0.023(4) 0.013(4)
C20 0.090(6) 0.067(5) 0.049(4) -0.019(4) -0.007(4) 0.018(5)
C21 0.108(7) 0.062(5) 0.051(4) -0.014(4) -0.020(4) 0.039(5)
C22 0.095(6) 0.025(3) 0.051(4) -0.006(3) -0.034(4) 0.001(4)
C23 0.071(4) 0.028(3) 0.030(2) 0.000(3) 0.008(2) 0.008(4)
C24 0.071(5) 0.023(3) 0.034(3) 0.002(2) 0.002(3) -0.002(3)
C25 0.085(6) 0.019(3) 0.021(3) 0.003(2) 0.001(3) 0.003(3)
C26 0.067(4) 0.028(3) 0.033(3) 0.002(3) 0.007(2) 0.007(4)
C27 0.087(6) 0.016(3) 0.035(3) 0.003(2) 0.007(3) -0.003(3)
C28 0.080(5) 0.014(2) 0.033(3) 0.005(2) 0.011(3) -0.008(3)
C29 0.076(5) 0.033(3) 0.034(3) 0.008(3) -0.001(4) -0.012(4)
C30 0.066(5) 0.028(3) 0.025(3) 0.005(2) 0.004(3) 0.001(3)
C31 0.078(6) 0.041(4) 0.100(7) 0.009(4) 0.019(5) 0.015(4)
C32 0.100(7) 0.069(6) 0.058(5) 0.004(4) -0.027(5) 0.021(6)
C33 0.081(6) 0.027(3) 0.089(6) 0.012(4) 0.019(5) 0.009(4)

loop_
_atom_type_symbol
_atom_type_description
_atom_type_scat_dispersion_real
_atom_type_scat_dispersion_imag
_atom_type_scat_source
C C 0.0137 0.0067 'International Tables Vol C Tables 4.2.6.8 and 6.1.1.4'
H H 0.0000 0.0000 'International Tables Vol C Tables 4.2.6.8 and 6.1.1.4'
N N 0.0241 0.0134 'International Tables Vol C Tables 4.2.6.8 and 6.1.1.4'
O O 0.0389 0.0241 'International Tables Vol C Tables 4.2.6.8 and 6.1.1.4'
Zr Zr -0.3750 1.7612 'International Tables Vol C Tables 4.2.6.8 and 6.1.1.4'

loop_
_geom_angle_atom_site_label_1
_geom_angle_atom_site_label_2
_geom_angle_atom_site_label_3
_geom_angle
_geom_angle_site_symmetry_1
_geom_angle_site_symmetry_3
_geom_angle_publ_flag
Zr2 Zr1 Zr3 59.649(16) . . ?
Zr2 Zr1 Zr4 89.09(2) . . ?
Zr2 Zr1 Zr6 59.945(15) . . ?
Zr4 Zr1 Zr3 59.790(17) . . ?
Zr4 Zr1 Zr6 59.666(16) . . ?
Zr6 Zr1 Zr3 90.09(2) . . ?
O5 Zr1 Zr2 158.69(14) 3_646 . ?
O5 Zr1 Zr3 102.81(15) 3_646 . ?
O5 Zr1 Zr4 70.63(13) 3_646 . ?
O5 Zr1 Zr6 111.84(12) 3_646 . ?
O13 Zr1 Zr2 71.55(14) . . ?
O13 Zr1 Zr3 110.83(16) . . ?
O13 Zr1 Zr4 160.24(15) . . ?
O13 Zr1 Zr6 105.36(17) . . ?
O13 Zr1 O5 129.05(19) . 3_646 ?
O18 Zr1 Zr2 32.31(11) . . ?
O18 Zr1 Zr3 83.39(12) . . ?
O18 Zr1 Zr4 82.62(13) . . ?
O18 Zr1 Zr6 31.76(11) . . ?
O18 Zr1 O5 143.59(16) . 3_646 ?
O18 Zr1 O13 78.9(2) . . ?
O18 Zr1 O19 72.63(15) . . ?
O18 Zr1 O22 69.72(15) . . ?
O18 Zr1 O30 96.6(2) . . ?
O18 Zr1 O31 145.20(17) . . ?
O19 Zr1 Zr2 40.33(10) . . ?
O19 Zr1 Zr3 39.00(12) . . ?
O19 Zr1 Zr4 96.01(13) . . ?
O19 Zr1 Zr6 97.32(11) . . ?
O19 Zr1 O5 132.92(18) . 3_646 ?
O19 Zr1 O13 72.0(2) . . ?
O19 Zr1 O22 125.03(17) . . ?
O22 Zr1 Zr2 95.40(10) . . ?
O22 Zr1 Zr3 97.71(13) . . ?
O22 Zr1 Zr4 41.24(12) . . ?
O22 Zr1 Zr6 37.96(10) . . ?
O22 Zr1 O5 73.89(15) . 3_646 ?
O22 Zr1 O13 134.4(2) . . ?
O23 Zr1 Zr2 82.23(11) . . ?
O23 Zr1 Zr3 31.53(10) . . ?
O23 Zr1 Zr4 32.10(10) . . ?
O23 Zr1 Zr6 83.03(11) . . ?
O23 Zr1 O5 77.08(18) . 3_646 ?
O23 Zr1 O13 142.30(19) . . ?
O23 Zr1 O18 93.36(17) . . ?
O23 Zr1 O19 70.52(16) . . ?
O23 Zr1 O22 73.29(16) . . ?
O23 Zr1 O30 145.3(2) . . ?
O23 Zr1 O31 95.8(2) . . ?
O30 Zr1 Zr2 121.63(19) . . ?
O30 Zr1 Zr3 176.74(18) . . ?
O30 Zr1 Zr4 116.96(18) . . ?
O30 Zr1 Zr6 88.3(2) . . ?
O30 Zr1 O5 75.2(2) . 3_646 ?
O30 Zr1 O13 72.3(2) . . ?
O30 Zr1 O19 144.1(2) . . ?
O30 Zr1 O22 79.3(2) . . ?
O30 Zr1 O31 94.7(3) . . ?
O31 Zr1 Zr2 116.44(13) . . ?
O31 Zr1 Zr3 87.09(19) . . ?
O31 Zr1 Zr4 120.58(19) . . ?
O31 Zr1 Zr6 176.28(15) . . ?
O31 Zr1 O5 71.20(18) . 3_646 ?
O31 Zr1 O13 73.5(2) . . ?
O31 Zr1 O19 78.97(18) . . ?
O31 Zr1 O22 144.95(17) . . ?
Zr1 Zr2 Zr3 60.847(17) . . ?
Zr1 Zr2 Zr5 91.069(17) . . ?
Zr1 Zr2 Zr6 60.660(16) . . ?
Zr3 Zr2 Zr5 60.564(17) . . ?
Zr3 Zr2 Zr6 91.193(17) . . ?
Zr5 Zr2 Zr6 60.532(17) . . ?
O3 Zr2 Zr1 112.79(11) 2_665 . ?
O3 Zr2 Zr3 76.36(11) 2_665 . ?
O3 Zr2 Zr5 110.85(14) 2_665 . ?
O3 Zr2 Zr6 167.48(12) 2_665 . ?
O3 Zr2 O14 75.23(19) 2_665 . ?
O3 Zr2 O17 139.72(17) 2_665 . ?
O3 Zr2 O19 74.89(15) 2_665 . ?
O7 Zr2 Zr1 166.68(12) . . ?
O7 Zr2 Zr3 110.27(13) . . ?
O7 Zr2 Zr5 75.65(12) . . ?
O7 Zr2 Zr6 111.98(11) . . ?
O7 Zr2 O3 72.04(15) . 2_665 ?
O7 Zr2 O14 117.05(17) . . ?
O7 Zr2 O17 73.70(14) . . ?
O7 Zr2 O19 140.74(17) . . ?
O10 Zr2 Zr1 109.85(14) 1_455 . ?
O10 Zr2 Zr3 166.71(12) 1_455 . ?
O10 Zr2 Zr5 112.59(13) 1_455 . ?
O10 Zr2 Zr6 75.62(12) 1_455 . ?
O10 Zr2 O3 116.86(16) 1_455 2_665 ?
O10 Zr2 O7 76.95(19) 1_455 . ?
O10 Zr2 O14 72.30(19) 1_455 . ?
O10 Zr2 O17 74.38(16) 1_455 . ?
O10 Zr2 O19 138.34(19) 1_455 . ?
O14 Zr2 Zr1 76.23(12) . . ?
O14 Zr2 Zr3 112.03(13) . . ?
O14 Zr2 Zr5 167.30(13) . . ?
O14 Zr2 Zr6 111.44(13) . . ?
O14 Zr2 O17 140.89(18) . . ?
O14 Zr2 O19 73.04(17) . . ?
O17 Zr2 Zr1 96.71(10) . . ?
O17 Zr2 Zr3 96.55(10) . . ?
O17 Zr2 Zr5 39.06(11) . . ?
O17 Zr2 Zr6 39.26(10) . . ?
O18 Zr2 Zr1 32.59(11) . . ?
O18 Zr2 Zr3 84.71(12) . . ?
O18 Zr2 Zr5 84.23(13) . . ?
O18 Zr2 Zr6 32.20(11) . . ?
O18 Zr2 O3 144.51(16) . 2_665 ?
O18 Zr2 O7 143.36(15) . . ?
O18 Zr2 O10 83.19(17) . 1_455 ?
O18 Zr2 O14 84.78(18) . . ?
O18 Zr2 O17 71.43(15) . . ?
O18 Zr2 O19 71.32(15) . . ?
O18 Zr2 O20 95.35(16) . . ?
O19 Zr2 Zr1 38.74(11) . . ?
O19 Zr2 Zr3 40.22(12) . . ?
O19 Zr2 Zr5 97.36(12) . . ?
O19 Zr2 Zr6 96.53(10) . . ?
O19 Zr2 O17 124.18(14) . . ?
O20 Zr2 Zr1 84.42(11) . . ?
O20 Zr2 Zr3 32.38(11) . . ?
O20 Zr2 Zr5 32.19(11) . . ?
O20 Zr2 Zr6 84.18(10) . . ?
O20 Zr2 O3 84.52(17) . 2_665 ?
O20 Zr2 O7 83.72(17) . . ?
O20 Zr2 O10 144.06(18) . 1_455 ?
O20 Zr2 O14 143.53(17) . . ?
O20 Zr2 O17 71.22(15) . . ?
O20 Zr2 O19 72.55(17) . . ?
Zr2 Zr3 Zr1 59.504(17) . . ?
Zr2 Zr3 Zr4 88.857(17) . . ?
Zr2 Zr3 Zr5 59.804(16) . . ?
Zr4 Zr3 Zr1 59.538(17) . . ?
Zr4 Zr3 Zr5 59.668(15) . . ?
Zr5 Zr3 Zr1 89.854(19) . . ?
O4 Zr3 Zr1 111.24(15) 2_665 . ?
O4 Zr3 Zr2 71.31(12) 2_665 . ?
O4 Zr3 Zr4 159.61(11) 2_665 . ?
O4 Zr3 Zr5 104.48(12) 2_665 . ?
O4 Zr3 O16 127.58(17) 2_665 . ?
O4 Zr3 O19 73.58(18) 2_665 . ?
O16 Zr3 Zr1 105.74(17) . . ?
O16 Zr3 Zr2 160.91(13) . . ?
O16 Zr3 Zr4 72.52(12) . . ?
O16 Zr3 Zr5 111.54(15) . . ?
O19 Zr3 Zr1 37.74(10) . . ?
O19 Zr3 Zr2 40.51(10) . . ?
O19 Zr3 Zr4 94.60(11) . . ?
O19 Zr3 Zr5 96.89(10) . . ?
O19 Zr3 O16 134.7(2) . . ?
O20 Zr3 Zr1 83.19(14) . . ?
O20 Zr3 Zr2 32.37(15) . . ?
O20 Zr3 Zr4 82.34(10) . . ?
O20 Zr3 Zr5 31.49(12) . . ?
O20 Zr3 O4 78.34(15) . 2_665 ?
O20 Zr3 O16 142.9(2) . . ?
O20 Zr3 O19 72.83(18) . . ?
O20 Zr3 O23 93.01(16) . . ?
O20 Zr3 O24 69.50(16) . . ?
O20 Zr3 O25 97.4(2) . . ?
O20 Zr3 O32 145.9(2) . . ?
O23 Zr3 Zr1 31.28(13) . . ?
O23 Zr3 Zr2 81.91(12) . . ?
O23 Zr3 Zr4 32.06(12) . . ?
O23 Zr3 Zr5 82.92(11) . . ?
O23 Zr3 O4 142.5(2) . 2_665 ?
O23 Zr3 O16 80.03(19) . . ?
O23 Zr3 O19 69.01(16) . . ?
O23 Zr3 O24 72.71(16) . . ?
O23 Zr3 O25 143.6(2) . . ?
O23 Zr3 O32 97.2(2) . . ?
O24 Zr3 Zr1 96.92(12) . . ?
O24 Zr3 Zr2 95.08(11) . . ?
O24 Zr3 Zr4 40.70(11) . . ?
O24 Zr3 Zr5 38.02(10) . . ?
O24 Zr3 O4 134.01(17) . 2_665 ?
O24 Zr3 O16 73.68(18) . . ?
O24 Zr3 O19 123.61(16) . . ?
O25 Zr3 Zr1 174.82(17) . . ?
O25 Zr3 Zr2 123.03(17) . . ?
O25 Zr3 Zr4 115.39(18) . . ?
O25 Zr3 Zr5 88.06(19) . . ?
O25 Zr3 O4 73.9(2) . 2_665 ?
O25 Zr3 O16 70.7(2) . . ?
O25 Zr3 O19 147.3(2) . . ?
O25 Zr3 O24 78.6(2) . . ?
O25 Zr3 O32 93.4(3) . . ?
O32 Zr3 Zr1 88.89(19) . . ?
O32 Zr3 Zr2 117.56(17) . . ?
O32 Zr3 Zr4 121.47(15) . . ?
O32 Zr3 Zr5 177.34(17) . . ?
O32 Zr3 O4 73.83(19) . 2_665 ?
O32 Zr3 O16 71.1(2) . . ?
O32 Zr3 O19 80.7(2) . . ?
O32 Zr3 O24 144.52(18) . . ?
Zr1 Zr4 Zr3 60.672(17) . . ?
Zr1 Zr4 Zr5 90.980(17) . . ?
Zr1 Zr4 Zr6 60.700(18) . . ?
Zr5 Zr4 Zr3 60.477(15) . . ?
Zr6 Zr4 Zr3 91.198(17) . . ?
Zr6 Zr4 Zr5 60.658(17) . . ?
O2 Zr4 Zr1 111.62(14) 4_456 . ?
O2 Zr4 Zr3 167.14(12) 4_456 . ?
O2 Zr4 Zr5 111.52(11) 4_456 . ?
O2 Zr4 Zr6 75.94(12) 4_456 . ?
O2 Zr4 O22 73.74(16) 4_456 . ?
O2 Zr4 O24 140.74(17) 4_456 . ?
O6 Zr4 Zr1 75.35(13) 3_646 . ?
O6 Zr4 Zr3 110.73(12) 3_646 . ?
O6 Zr4 Zr5 166.32(13) 3_646 . ?
O6 Zr4 Zr6 111.44(14) 3_646 . ?
O6 Zr4 O2 74.97(16) 3_646 4_456 ?
O6 Zr4 O15 73.70(19) 3_646 . ?
O6 Zr4 O22 73.26(17) 3_646 . ?
O6 Zr4 O24 140.72(16) 3_646 . ?
O12 Zr4 Zr1 167.36(13) . . ?
O12 Zr4 Zr3 112.76(13) . . ?
O12 Zr4 Zr5 76.46(12) . . ?
O12 Zr4 Zr6 110.56(14) . . ?
O12 Zr4 O2 72.55(19) . 4_456 ?
O12 Zr4 O6 117.22(18) . 3_646 ?
O12 Zr4 O15 76.2(2) . . ?
O12 Zr4 O22 139.88(17) . . ?
O12 Zr4 O24 74.51(17) . . ?
O15 Zr4 Zr1 110.43(14) . . ?
O15 Zr4 Zr3 75.18(11) . . ?
O15 Zr4 Zr5 111.50(13) . . ?
O15 Zr4 Zr6 166.36(11) . . ?
O15 Zr4 O2 117.68(16) . 4_456 ?
O15 Zr4 O22 140.15(18) . . ?
O15 Zr4 O24 73.46(16) . . ?
O21 Zr4 Zr1 84.47(12) . . ?
O21 Zr4 Zr3 84.19(11) . . ?
O21 Zr4 Zr5 32.14(13) . . ?
O21 Zr4 Zr6 32.60(13) . . ?
O21 Zr4 O2 84.79(15) . 4_456 ?
O21 Zr4 O6 143.29(19) . 3_646 ?
O21 Zr4 O12 84.06(18) . . ?
O21 Zr4 O15 142.86(19) . . ?
O21 Zr4 O22 71.79(17) . . ?
O21 Zr4 O23 94.86(15) . . ?
O21 Zr4 O24 71.06(16) . . ?
O22 Zr4 Zr1 38.99(10) . . ?
O22 Zr4 Zr3 96.48(10) . . ?
O22 Zr4 Zr5 96.56(10) . . ?
O22 Zr4 Zr6 39.24(9) . . ?
O23 Zr4 Zr1 32.12(13) . . ?
O23 Zr4 Zr3 32.34(12) . . ?
O23 Zr4 Zr5 83.86(11) . . ?
O23 Zr4 Zr6 84.00(12) . . ?
O23 Zr4 O2 142.95(19) . 4_456 ?
O23 Zr4 O6 84.15(16) . 3_646 ?
O23 Zr4 O12 144.40(18) . . ?
O23 Zr4 O15 84.01(18) . . ?
O23 Zr4 O22 71.06(16) . . ?
O23 Zr4 O24 71.57(17) . . ?
O24 Zr4 Zr1 96.71(12) . . ?
O24 Zr4 Zr3 39.30(12) . . ?
O24 Zr4 Zr5 38.93(11) . . ?
O24 Zr4 Zr6 96.54(11) . . ?
O24 Zr4 O22 123.64(15) . . ?
Zr2 Zr5 Zr3 59.632(16) . . ?
Zr2 Zr5 Zr6 59.850(17) . . ?
Zr3 Zr5 Zr6 90.25(2) . . ?
Zr4 Zr5 Zr2 88.866(19) . . ?
Zr4 Zr5 Zr3 59.855(15) . . ?
Zr4 Zr5 Zr6 59.655(16) . . ?
O8 Zr5 Zr2 72.19(12) . . ?
O8 Zr5 Zr3 104.59(12) . . ?
O8 Zr5 Zr4 160.39(12) . . ?
O8 Zr5 Zr6 112.11(14) . . ?
O11 Zr5 Zr2 160.37(14) . . ?
O11 Zr5 Zr3 111.72(14) . . ?
O11 Zr5 Zr4 72.05(13) . . ?
O11 Zr5 Zr6 104.85(15) . . ?
O11 Zr5 O8 127.20(18) . . ?
O17 Zr5 Zr2 41.65(11) . . ?
O17 Zr5 Zr3 98.06(11) . . ?
O17 Zr5 Zr4 95.38(10) . . ?
O17 Zr5 Zr6 38.16(10) . . ?
O17 Zr5 O8 73.99(17) . . ?
O17 Zr5 O11 133.51(19) . . ?
O20 Zr5 Zr2 32.20(13) . . ?
O20 Zr5 Zr3 31.51(11) . . ?
O20 Zr5 Zr4 82.52(10) . . ?
O20 Zr5 Zr6 83.56(14) . . ?
O20 Zr5 O8 78.72(15) . . ?
O20 Zr5 O11 143.16(18) . . ?
O20 Zr5 O17 73.82(17) . . ?
O20 Zr5 O21 93.77(17) . . ?
O20 Zr5 O24 69.91(15) . . ?
O20 Zr5 O26 96.7(2) . . ?
O20 Zr5 O27 146.82(19) . . ?
O21 Zr5 Zr2 82.74(12) . . ?
O21 Zr5 Zr3 83.38(11) . . ?
O21 Zr5 Zr4 31.84(11) . . ?
O21 Zr5 Zr6 31.90(12) . . ?
O21 Zr5 O8 143.95(18) . . ?
O21 Zr5 O11 78.59(19) . . ?
O21 Zr5 O17 70.07(16) . . ?
O21 Zr5 O24 72.57(16) . . ?
O21 Zr5 O26 145.3(2) . . ?
O21 Zr5 O27 96.4(2) . . ?
O24 Zr5 Zr2 95.28(13) . . ?
O24 Zr5 Zr3 38.41(11) . . ?
O24 Zr5 Zr4 40.75(11) . . ?
O24 Zr5 Zr6 97.26(12) . . ?
O24 Zr5 O8 133.92(16) . . ?
O24 Zr5 O11 73.43(18) . . ?
O24 Zr5 O17 124.99(17) . . ?
O26 Zr5 Zr2 121.46(18) . . ?
O26 Zr5 Zr3 88.52(18) . . ?
O26 Zr5 Zr4 117.57(15) . . ?
O26 Zr5 Zr6 177.18(15) . . ?
O26 Zr5 O8 70.7(2) . . ?
O26 Zr5 O11 73.3(2) . . ?
O26 Zr5 O17 144.58(19) . . ?
O26 Zr5 O24 80.2(2) . . ?
O27 Zr5 Zr2 118.53(17) . . ?
O27 Zr5 Zr3 178.16(18) . . ?
O27 Zr5 Zr4 120.63(15) . . ?
O27 Zr5 Zr6 88.60(19) . . ?
O27 Zr5 O8 74.53(19) . . ?
O27 Zr5 O11 70.0(2) . . ?
O27 Zr5 O17 80.1(2) . . ?
O27 Zr5 O24 143.23(19) . . ?
O27 Zr5 O26 92.7(3) . . ?
Zr2 Zr6 Zr1 59.395(15) . . ?
Zr2 Zr6 Zr5 59.617(16) . . ?
Zr4 Zr6 Zr1 59.634(16) . . ?
Zr4 Zr6 Zr2 88.751(17) . . ?
Zr4 Zr6 Zr5 59.687(17) . . ?
Zr5 Zr6 Zr1 89.803(19) . . ?
O1 Zr6 Zr1 110.83(11) 4_456 . ?
O1 Zr6 Zr2 159.29(13) 4_456 . ?
O1 Zr6 Zr4 70.98(12) 4_456 . ?
O1 Zr6 Zr5 104.55(15) 4_456 . ?
O9 Zr6 Zr1 105.88(14) 1_455 . ?
O9 Zr6 Zr2 71.93(12) 1_455 . ?
O9 Zr6 Zr4 160.42(12) 1_455 . ?
O9 Zr6 Zr5 110.48(15) 1_455 . ?
O9 Zr6 O1 128.52(17) 1_455 4_456 ?
O17 Zr6 Zr1 97.62(10) . . ?
O17 Zr6 Zr2 41.54(11) . . ?
O17 Zr6 Zr4 95.14(11) . . ?
O17 Zr6 Zr5 37.88(11) . . ?
O17 Zr6 O1 133.61(19) . 4_456 ?
O17 Zr6 O9 72.69(18) . 1_455 ?
O18 Zr6 Zr1 31.69(11) . . ?
O18 Zr6 Zr2 31.85(11) . . ?
O18 Zr6 Zr4 82.54(12) . . ?
O18 Zr6 Zr5 83.13(12) . . ?
O18 Zr6 O1 142.47(15) . 4_456 ?
O18 Zr6 O9 79.31(17) . 1_455 ?
O18 Zr6 O17 73.37(15) . . ?
O18 Zr6 O21 93.45(17) . . ?
O18 Zr6 O22 69.43(15) . . ?
O18 Zr6 O28 146.07(16) . . ?
O18 Zr6 O29 95.1(2) . . ?
O21 Zr6 Zr1 83.08(11) . . ?
O21 Zr6 Zr2 82.35(11) . . ?
O21 Zr6 Zr4 32.06(10) . . ?
O21 Zr6 Zr5 31.67(10) . . ?
O21 Zr6 O1 78.15(18) . 4_456 ?
O21 Zr6 O9 142.04(18) . 1_455 ?
O21 Zr6 O17 69.55(15) . . ?
O21 Zr6 O22 73.27(16) . . ?
O21 Zr6 O28 94.5(2) . . ?
O21 Zr6 O29 146.17(17) . . ?
O22 Zr6 Zr1 37.74(10) . . ?
O22 Zr6 Zr2 94.66(10) . . ?
O22 Zr6 Zr4 41.26(13) . . ?
O22 Zr6 Zr5 97.49(13) . . ?
O22 Zr6 O1 73.14(15) . 4_456 ?
O22 Zr6 O9 134.9(2) . 1_455 ?
O22 Zr6 O17 124.59(15) . . ?
O28 Zr6 Zr1 176.14(15) . . ?
O28 Zr6 Zr2 117.38(12) . . ?
O28 Zr6 Zr4 119.27(16) . . ?
O28 Zr6 Zr5 86.57(17) . . ?
O28 Zr6 O1 71.46(16) . 4_456 ?
O28 Zr6 O9 74.2(2) . 1_455 ?
O28 Zr6 O17 78.69(17) . . ?
O28 Zr6 O22 144.22(16) . . ?
O28 Zr6 O29 96.4(2) . . ?
O29 Zr6 Zr1 87.31(17) . . ?
O29 Zr6 Zr2 119.82(16) . . ?
O29 Zr6 Zr4 117.42(14) . . ?
O29 Zr6 Zr5 176.76(16) . . ?
O29 Zr6 O1 75.2(2) . 4_456 ?
O29 Zr6 O9 71.8(2) . 1_455 ?
O29 Zr6 O17 144.12(17) . . ?
O29 Zr6 O22 79.32(19) . . ?
C30 O1 Zr6 135.7(4) . 4_556 ?
C30 O2 Zr4 131.3(4) . 4_556 ?
C29 O3 Zr2 129.3(4) . 2_664 ?
C29 O4 Zr3 135.0(4) . 2_664 ?
C1 O5 Zr1 134.4(5) . 3_656 ?
C1 O6 Zr4 130.7(4) . 3_656 ?
C8 O7 Zr2 131.8(4) . . ?
C8 O8 Zr5 131.3(4) . . ?
C22 O9 Zr6 132.8(5) . 1_655 ?
C22 O10 Zr2 130.7(4) . 1_655 ?
C33 O11 Zr5 132.1(5) . . ?
C33 O12 Zr4 128.9(5) . . ?
C31 O13 Zr1 132.7(6) . . ?
C31 O14 Zr2 130.0(5) . . ?
C32 O15 Zr4 133.9(5) . . ?
C32 O16 Zr3 132.5(5) . . ?
Zr5 O17 Zr2 99.29(16) . . ?
Zr5 O17 Zr6 103.96(16) . . ?
Zr6 O17 Zr2 99.20(16) . . ?
Zr1 O18 Zr6 116.55(19) . . ?
Zr2 O18 Zr1 115.10(18) . . ?
Zr2 O18 Zr6 116.0(2) . . ?
Zr1 O19 Zr2 100.93(17) . . ?
Zr1 O19 Zr3 103.26(17) . . ?
Zr3 O19 Zr2 99.27(17) . . ?
Zr2 O20 Zr3 115.2(2) . . ?
Zr5 O20 Zr2 115.61(19) . . ?
Zr5 O20 Zr3 117.0(2) . . ?
Zr4 O21 Zr5 116.0(2) . . ?
Zr4 O21 Zr6 115.3(2) . . ?
Zr5 O21 Zr6 116.43(17) . . ?
Zr1 O22 Zr4 99.77(17) . . ?
Zr1 O22 Zr6 104.30(15) . . ?
Zr6 O22 Zr4 99.49(18) . . ?
Zr1 O23 Zr3 117.18(19) . . ?
Zr4 O23 Zr1 115.78(19) . . ?
Zr4 O23 Zr3 115.6(2) . . ?
Zr3 O24 Zr4 100.00(19) . . ?
Zr5 O24 Zr3 103.57(17) . . ?
Zr5 O24 Zr4 100.32(18) . . ?
C15 N1 C13 106.4(6) . . ?
C15 N2 C14 103.8(5) . . ?
O5 C1 O6 127.1(6) . . ?
O5 C1 C2 118.5(7) . . ?
O6 C1 C2 114.2(7) . . ?
C3 C2 C1 118.8(6) . . ?
C7 C2 C1 121.6(6) . . ?
C7 C2 C3 119.4(6) . . ?
C2 C3 H3 120.8 . . ?
C4 C3 C2 118.4(6) . . ?
C4 C3 H3 120.8 . . ?
C3 C4 C9 119.4(6) . . ?
C5 C4 C3 119.5(5) . . ?
C5 C4 C9 121.2(6) . . ?
C4 C5 H5 118.3 . . ?
C6 C5 C4 123.5(6) . . ?
C6 C5 H5 118.3 . . ?
C5 C6 C7 118.0(6) . . ?
C5 C6 C8 121.8(5) . . ?
C7 C6 C8 120.3(6) . . ?
C2 C7 C6 121.2(5) . . ?
C2 C7 H7 119.4 . . ?
C6 C7 H7 119.4 . . ?
O7 C8 O8 128.1(5) . . ?
O7 C8 C6 116.4(6) . . ?
O8 C8 C6 115.4(6) . . ?
C10 C9 C4 120.3(6) . . ?
C10 C9 C14 115.5(5) . . ?
C14 C9 C4 124.2(6) . . ?
C9 C10 H10 118.1 . . ?
C9 C10 C11 123.8(7) . . ?
C11 C10 H10 118.1 . . ?
C10 C11 H11 120.0 . . ?
C12 C11 C10 120.1(6) . . ?
C12 C11 H11 120.0 . . ?
C11 C12 C23 120.6(5) . . ?
C13 C12 C11 115.7(5) . . ?
C13 C12 C23 123.4(5) . . ?
N1 C13 C12 131.3(6) . . ?
N1 C13 C14 106.5(5) . . ?
C12 C13 C14 122.1(6) . . ?
N2 C14 C9 127.2(5) . . ?
N2 C14 C13 109.8(6) . . ?
C9 C14 C13 122.5(5) . . ?
N1 C15 N2 113.4(6) . . ?
N1 C15 C16 126.7(7) . . ?
N2 C15 C16 119.9(6) . . ?
C17 C16 C15 120.7(7) . . ?
C17 C16 C21 118.5(7) . . ?
C21 C16 C15 120.9(6) . . ?
C16 C17 H17 118.8 . . ?
C16 C17 C18 122.5(7) . . ?
C18 C17 H17 118.8 . . ?
C17 C18 H18 119.4 . . ?
C17 C18 C19 121.1(7) . . ?
C19 C18 H18 119.4 . . ?
C18 C19 C22 120.7(6) . . ?
C20 C19 C18 114.8(7) . . ?
C20 C19 C22 124.1(7) . . ?
C19 C20 H20 118.5 . . ?
C21 C20 C19 123.0(7) . . ?
C21 C20 H20 118.5 . . ?
C16 C21 C20 120.0(7) . . ?
C16 C21 H21 120.0 . . ?
C20 C21 H21 120.0 . . ?
O9 C22 O10 128.9(7) . . ?
O9 C22 C19 117.2(6) . . ?
O10 C22 C19 113.8(6) . . ?
C24 C23 C12 123.1(6) . . ?
C28 C23 C12 121.5(6) . . ?
C28 C23 C24 115.3(5) . . ?
C23 C24 H24 118.3 . . ?
C25 C24 C23 123.5(6) . . ?
C25 C24 H24 118.3 . . ?
C24 C25 C26 119.9(6) . . ?
C24 C25 C29 118.9(6) . . ?
C26 C25 C29 120.8(6) . . ?
C25 C26 H26 120.4 . . ?
C25 C26 C27 119.3(5) . . ?
C27 C26 H26 120.4 . . ?
C26 C27 C30 120.8(6) . . ?
C28 C27 C26 119.9(5) . . ?
C28 C27 C30 119.2(5) . . ?
C23 C28 H28 119.0 . . ?
C27 C28 C23 122.0(5) . . ?
C27 C28 H28 119.0 . . ?
O3 C29 C25 115.5(6) . . ?
O4 C29 O3 127.6(6) . . ?
O4 C29 C25 116.9(6) . . ?
O1 C30 O2 124.7(6) . . ?
O1 C30 C27 118.5(6) . . ?
O2 C30 C27 116.8(5) . . ?
O13 C31 H31 115.5 . . ?
O14 C31 O13 129.0(9) . . ?
O14 C31 H31 115.5 . . ?
O15 C32 O16 125.6(8) . . ?
O15 C32 H32 117.2 . . ?
O16 C32 H32 117.2 . . ?
O11 C33 O12 130.2(8) . . ?
O11 C33 H33 114.9 . . ?
O12 C33 H33 114.9 . . ?

loop_
_geom_bond_atom_site_label_1
_geom_bond_atom_site_label_2
_geom_bond_distance
_geom_bond_site_symmetry_2
_geom_bond_publ_flag
Zr1 Zr2 3.4958(7) . ?
Zr1 Zr3 3.5430(10) . ?
Zr1 Zr4 3.5030(9) . ?
Zr1 Zr6 3.5406(8) . ?
Zr1 O5 2.290(4) 3_646 ?
Zr1 O13 2.268(6) . ?
Zr1 O18 2.079(4) . ?
Zr1 O19 2.228(4) . ?
Zr1 O22 2.236(4) . ?
Zr1 O23 2.068(5) . ?
Zr1 O30 2.153(7) . ?
Zr1 O31 2.213(5) . ?
Zr2 Zr3 3.5010(8) . ?
Zr2 Zr5 3.5071(9) . ?
Zr2 Zr6 3.5155(7) . ?
Zr2 O3 2.202(4) 2_665 ?
Zr2 O7 2.198(4) . ?
Zr2 O10 2.196(4) 1_455 ?
Zr2 O14 2.235(5) . ?
Zr2 O17 2.362(4) . ?
Zr2 O18 2.063(4) . ?
Zr2 O19 2.304(4) . ?
Zr2 O20 2.072(5) . ?
Zr3 Zr4 3.5120(7) . ?
Zr3 Zr5 3.5339(8) . ?
Zr3 O4 2.260(4) 2_665 ?
Zr3 O16 2.292(5) . ?
Zr3 O19 2.291(5) . ?
Zr3 O20 2.073(4) . ?
Zr3 O23 2.083(4) . ?
Zr3 O24 2.259(5) . ?
Zr3 O25 2.145(7) . ?
Zr3 O32 2.181(5) . ?
Zr4 Zr5 3.5053(7) . ?
Zr4 Zr6 3.5041(8) . ?
Zr4 O2 2.208(4) 4_456 ?
Zr4 O6 2.194(4) 3_646 ?
Zr4 O12 2.189(5) . ?
Zr4 O15 2.206(5) . ?
Zr4 O21 2.058(4) . ?
Zr4 O22 2.343(5) . ?
Zr4 O23 2.067(4) . ?
Zr4 O24 2.326(4) . ?
Zr5 Zr6 3.5395(9) . ?
Zr5 O8 2.286(4) . ?
Zr5 O11 2.277(5) . ?
Zr5 O17 2.239(5) . ?
Zr5 O20 2.072(4) . ?
Zr5 O21 2.075(4) . ?
Zr5 O24 2.239(4) . ?
Zr5 O26 2.197(7) . ?
Zr5 O27 2.186(5) . ?
Zr6 O1 2.282(4) 4_456 ?
Zr6 O9 2.281(5) 1_455 ?
Zr6 O17 2.254(4) . ?
Zr6 O18 2.083(4) . ?
Zr6 O21 2.089(5) . ?
Zr6 O22 2.248(4) . ?
Zr6 O28 2.211(5) . ?
Zr6 O29 2.216(7) . ?
O1 C30 1.238(8) . ?
O2 C30 1.280(7) . ?
O3 C29 1.273(8) . ?
O4 C29 1.247(9) . ?
O5 C1 1.190(9) . ?
O6 C1 1.268(9) . ?
O7 C8 1.235(8) . ?
O8 C8 1.288(8) . ?
O9 C22 1.244(8) . ?
O10 C22 1.265(8) . ?
O11 C33 1.254(8) . ?
O12 C33 1.276(9) . ?
O13 C31 1.310(9) . ?
O14 C31 1.182(10) . ?
O15 C32 1.247(10) . ?
O16 C32 1.298(10) . ?
N1 C13 1.376(8) . ?
N1 C15 1.348(8) . ?
N2 C14 1.378(8) . ?
N2 C15 1.366(9) . ?
C1 C2 1.486(9) . ?
C2 C3 1.430(9) . ?
C2 C7 1.392(8) . ?
C3 H3 0.9500 . ?
C3 C4 1.398(9) . ?
C4 C5 1.385(9) . ?
C4 C9 1.483(7) . ?
C5 H5 0.9500 . ?
C5 C6 1.354(10) . ?
C6 C7 1.403(8) . ?
C6 C8 1.493(8) . ?
C7 H7 0.9500 . ?
C9 C10 1.376(9) . ?
C9 C14 1.388(9) . ?
C10 H10 0.9500 . ?
C10 C11 1.428(9) . ?
C11 H11 0.9500 . ?
C11 C12 1.414(9) . ?
C12 C13 1.403(8) . ?
C12 C23 1.446(7) . ?
C13 C14 1.409(8) . ?
C15 C16 1.479(10) . ?
C16 C17 1.351(10) . ?
C16 C21 1.379(10) . ?
C17 H17 0.9500 . ?
C17 C18 1.364(11) . ?
C18 H18 0.9500 . ?
C18 C19 1.425(10) . ?
C19 C20 1.387(10) . ?
C19 C22 1.478(10) . ?
C20 H20 0.9500 . ?
C20 C21 1.381(11) . ?
C21 H21 0.9500 . ?
C23 C24 1.414(8) . ?
C23 C28 1.400(8) . ?
C24 H24 0.9500 . ?
C24 C25 1.367(9) . ?
C25 C26 1.372(8) . ?
C25 C29 1.522(8) . ?
C26 H26 0.9500 . ?
C26 C27 1.407(8) . ?
C27 C28 1.386(9) . ?
C27 C30 1.483(8) . ?
C28 H28 0.9500 . ?
C31 H31 0.9500 . ?
C32 H32 0.9500 . ?
C33 H33 0.9500 . ?

loop_
_geom_torsion_atom_site_label_1
_geom_torsion_atom_site_label_2
_geom_torsion_atom_site_label_3
_geom_torsion_atom_site_label_4
_geom_torsion
_geom_torsion_site_symmetry_1
_geom_torsion_site_symmetry_2
_geom_torsion_site_symmetry_3
_geom_torsion_site_symmetry_4
_geom_torsion_publ_flag
Zr1 O5 C1 O6 17.2(14) 3_656 . . . ?
Zr1 O5 C1 C2 -167.4(5) 3_656 . . . ?
Zr1 O13 C31 O14 8.0(17) . . . . ?
Zr2 O3 C29 O4 -5.7(11) 2_664 . . . ?
Zr2 O3 C29 C25 177.3(4) 2_664 . . . ?
Zr2 O7 C8 O8 -5.4(10) . . . . ?
Zr2 O7 C8 C6 178.7(4) . . . . ?
Zr2 O10 C22 O9 -1.8(15) 1_655 . . . ?
Zr2 O10 C22 C19 174.6(5) 1_655 . . . ?
Zr2 O14 C31 O13 -0.7(16) . . . . ?
Zr3 O4 C29 O3 -1.6(12) 2_664 . . . ?
Zr3 O4 C29 C25 175.3(5) 2_664 . . . ?
Zr3 O16 C32 O15 -6.4(17) . . . . ?
Zr4 O2 C30 O1 7.3(11) 4_556 . . . ?
Zr4 O2 C30 C27 -171.3(5) 4_556 . . . ?
Zr4 O6 C1 O5 -4.1(12) 3_656 . . . ?
Zr4 O6 C1 C2 -179.7(5) 3_656 . . . ?
Zr4 O12 C33 O11 6.3(15) . . . . ?
Zr4 O15 C32 O16 -0.1(16) . . . . ?
Zr5 O8 C8 O7 13.4(10) . . . . ?
Zr5 O8 C8 C6 -170.7(4) . . . . ?
Zr5 O11 C33 O12 -0.2(16) . . . . ?
Zr6 O1 C30 O2 -17.3(12) 4_556 . . . ?
Zr6 O1 C30 C27 161.3(5) 4_556 . . . ?
Zr6 O9 C22 O10 -0.8(16) 1_655 . . . ?
Zr6 O9 C22 C19 -177.1(5) 1_655 . . . ?
O5 C1 C2 C3 -19.6(12) . . . . ?
O5 C1 C2 C7 154.6(8) . . . . ?
O6 C1 C2 C3 156.4(7) . . . . ?
O6 C1 C2 C7 -29.4(11) . . . . ?
N1 C13 C14 N2 2.7(8) . . . . ?
N1 C13 C14 C9 174.7(7) . . . . ?
N1 C15 C16 C17 140.0(9) . . . . ?
N1 C15 C16 C21 -39.5(13) . . . . ?
N2 C15 C16 C17 -41.2(12) . . . . ?
N2 C15 C16 C21 139.4(8) . . . . ?
C1 C2 C3 C4 173.8(8) . . . . ?
C1 C2 C7 C6 -173.0(8) . . . . ?
C2 C3 C4 C5 -2.1(11) . . . . ?
C2 C3 C4 C9 177.1(7) . . . . ?
C3 C2 C7 C6 1.1(11) . . . . ?
C3 C4 C5 C6 4.4(11) . . . . ?
C3 C4 C9 C10 -50.0(11) . . . . ?
C3 C4 C9 C14 131.7(8) . . . . ?
C4 C5 C6 C7 -3.7(12) . . . . ?
C4 C5 C6 C8 178.2(7) . . . . ?
C4 C9 C10 C11 -175.0(8) . . . . ?
C4 C9 C14 N2 -12.6(12) . . . . ?
C4 C9 C14 C13 177.0(7) . . . . ?
C5 C4 C9 C10 129.2(8) . . . . ?
C5 C4 C9 C14 -49.1(11) . . . . ?
C5 C6 C7 C2 0.9(10) . . . . ?
C5 C6 C8 O7 -152.8(7) . . . . ?
C5 C6 C8 O8 30.8(10) . . . . ?
C7 C2 C3 C4 -0.5(12) . . . . ?
C7 C6 C8 O7 29.2(10) . . . . ?
C7 C6 C8 O8 -147.2(6) . . . . ?
C8 C6 C7 C2 179.0(8) . . . . ?
C9 C4 C5 C6 -174.8(7) . . . . ?
C9 C10 C11 C12 -0.8(13) . . . . ?
C10 C9 C14 N2 169.0(7) . . . . ?
C10 C9 C14 C13 -1.4(11) . . . . ?
C10 C11 C12 C13 -3.8(11) . . . . ?
C10 C11 C12 C23 -177.1(7) . . . . ?
C11 C12 C13 N1 -171.6(7) . . . . ?
C11 C12 C13 C14 5.8(10) . . . . ?
C11 C12 C23 C24 44.8(10) . . . . ?
C11 C12 C23 C28 -131.4(8) . . . . ?
C12 C13 C14 N2 -175.3(6) . . . . ?
C12 C13 C14 C9 -3.3(11) . . . . ?
C12 C23 C24 C25 179.8(7) . . . . ?
C12 C23 C28 C27 177.2(7) . . . . ?
C13 N1 C15 N2 2.5(9) . . . . ?
C13 N1 C15 C16 -178.5(8) . . . . ?
C13 C12 C23 C24 -127.9(7) . . . . ?
C13 C12 C23 C28 55.9(10) . . . . ?
C14 N2 C15 N1 -0.8(9) . . . . ?
C14 N2 C15 C16 -179.8(7) . . . . ?
C14 C9 C10 C11 3.4(12) . . . . ?
C15 N1 C13 C12 174.6(7) . . . . ?
C15 N1 C13 C14 -3.1(8) . . . . ?
C15 N2 C14 C9 -172.7(7) . . . . ?
C15 N2 C14 C13 -1.2(8) . . . . ?
C15 C16 C17 C18 -178.5(8) . . . . ?
C15 C16 C21 C20 178.1(8) . . . . ?
C16 C17 C18 C19 1.2(15) . . . . ?
C17 C16 C21 C20 -1.4(14) . . . . ?
C17 C18 C19 C20 -2.8(13) . . . . ?
C17 C18 C19 C22 -176.5(8) . . . . ?
C18 C19 C20 C21 2.4(14) . . . . ?
C18 C19 C22 O9 153.8(9) . . . . ?
C18 C19 C22 O10 -23.0(12) . . . . ?
C19 C20 C21 C16 -0.3(15) . . . . ?
C20 C19 C22 O9 -19.2(14) . . . . ?
C20 C19 C22 O10 163.9(8) . . . . ?
C21 C16 C17 C18 0.9(14) . . . . ?
C22 C19 C20 C21 175.8(9) . . . . ?
C23 C12 C13 N1 1.4(12) . . . . ?
C23 C12 C13 C14 178.8(6) . . . . ?
C23 C24 C25 C26 3.1(12) . . . . ?
C23 C24 C25 C29 176.4(7) . . . . ?
C24 C23 C28 C27 0.7(10) . . . . ?
C24 C25 C26 C27 0.6(10) . . . . ?
C24 C25 C29 O3 163.9(7) . . . . ?
C24 C25 C29 O4 -13.4(11) . . . . ?
C25 C26 C27 C28 -3.4(10) . . . . ?
C25 C26 C27 C30 173.2(8) . . . . ?
C26 C25 C29 O3 -22.9(10) . . . . ?
C26 C25 C29 O4 159.8(7) . . . . ?
C26 C27 C28 C23 2.8(12) . . . . ?
C26 C27 C30 O1 -163.4(7) . . . . ?
C26 C27 C30 O2 15.2(11) . . . . ?
C28 C23 C24 C25 -3.7(10) . . . . ?
C28 C27 C30 O1 13.3(12) . . . . ?
C28 C27 C30 O2 -168.1(7) . . . . ?
C29 C25 C26 C27 -172.6(8) . . . . ?
C30 C27 C28 C23 -174.0(7) . . . . ?

loop_
_twin_individual_id
_twin_individual_mass_fraction_refined
1 0.485(10)
2 0.515(10)

loop_
_smtbx_masks_void_nr
_smtbx_masks_void_average_x
_smtbx_masks_void_average_y
_smtbx_masks_void_average_z
_smtbx_masks_void_volume
_smtbx_masks_void_count_electrons
_smtbx_masks_void_content
1 -0.324 -0.885 -0.595 6493.9 1745.8 ?
